data_7237757
loop_
_publ_author_name
'Minato, Takuo'
'Ohata, Yusuke'
'Ishii, Kazuyuki'
'Yamaguchi, Kazuya'
'Mizuno, Noritaka'
'Suzuki, Kosuke'

_publ_section_title
;
 Exploring orientationally aligned anisotropic large spin molecules with
 unusual long-distance intermolecular ferromagnetic interactions
;
_journal_issue 41
_journal_name_full 'Journal of Materials Chemistry C'
_journal_page_first 12918
_journal_paper_doi 10.1039/C9TC00740G
_journal_volume 7
_journal_year 2019
_chemical_formula_sum 'C124 Cl12 N7 O70 Si2 V W18'
_chemical_formula_weight 6549.13
_space_group_crystal_system triclinic
_space_group_IT_number 2
_space_group_name_Hall '-P 1'
_space_group_name_H-M_alt 'P -1'
_atom_sites_solution_hydrogens none
_audit_creation_method SHELXL-2014/6
_audit_update_record
;
2018-01-19 deposited with the CCDC.	2019-03-22 downloaded from the CCDC.
;
_cell_angle_alpha 107.0720(10)
_cell_angle_beta 91.9510(10)
_cell_angle_gamma 97.900(2)
_cell_formula_units_Z 1
_cell_length_a 14.6894(4)
_cell_length_b 18.7501(3)
_cell_length_c 19.1270(5)
_cell_measurement_reflns_used 23958
_cell_measurement_temperature 123(2)
_cell_measurement_theta_max 29.459
_cell_measurement_theta_min 1.117
_cell_volume 4972.8(2)
_computing_cell_refinement HKL2000
_computing_data_collection 'Rigaku CrystalClear'
_computing_data_reduction HKL2000
_computing_structure_refinement 'SHELXL-2014/6 (Sheldrick, 2014)'
_computing_structure_solution 'SHELXS-97 (Sheldrick, 1990)'
_diffrn_ambient_temperature 123(2)
_diffrn_measured_fraction_theta_full 1.000
_diffrn_measured_fraction_theta_max 0.983
_diffrn_measurement_device_type CCD
_diffrn_radiation_type MoK\a
_diffrn_radiation_wavelength 0.71069
_diffrn_reflns_av_unetI/netI 0.0716
_diffrn_reflns_Laue_measured_fraction_full 1.000
_diffrn_reflns_Laue_measured_fraction_max 0.983
_diffrn_reflns_number 27132
_diffrn_reflns_point_group_measured_fraction_full 1.000
_diffrn_reflns_point_group_measured_fraction_max 0.983
_diffrn_reflns_theta_full 25.240
_diffrn_reflns_theta_max 29.459
_diffrn_reflns_theta_min 1.117
_exptl_absorpt_coefficient_mu 10.650
_exptl_absorpt_correction_T_max 0.995
_exptl_absorpt_correction_T_min 0.759
_exptl_absorpt_correction_type empirical
_exptl_absorpt_process_details 'HKL2000 DENZO SCALEPACK'
_exptl_crystal_colour brown
_exptl_crystal_density_diffrn 2.187
_exptl_crystal_density_method 'not measured'
_exptl_crystal_description rod
_exptl_crystal_F_000 2940
_exptl_crystal_size_max 0.05
_exptl_crystal_size_mid 0.05
_exptl_crystal_size_min 0.01
_refine_diff_density_max 4.328
_refine_diff_density_min -6.603
_refine_diff_density_rms 0.790
_refine_ls_extinction_method none
_refine_ls_goodness_of_fit_ref 1.111
_refine_ls_hydrogen_treatment none
_refine_ls_matrix_type full
_refine_ls_number_parameters 692
_refine_ls_number_reflns 27132
_refine_ls_number_restraints 15
_refine_ls_restrained_S_all 1.111
_refine_ls_R_factor_all 0.1482
_refine_ls_R_factor_gt 0.0954
_refine_ls_shift/su_max 0.014
_refine_ls_shift/su_mean 0.000
_refine_ls_structure_factor_coef Fsqd
_refine_ls_weighting_details 'w=1/[\s^2^(Fo^2^)+(0.1423P)^2^+147.7839P] where P=(Fo^2^+2Fc^2^)/3'
_refine_ls_weighting_scheme calc
_refine_ls_wR_factor_gt 0.2542
_refine_ls_wR_factor_ref 0.2986
_reflns_Friedel_coverage 0.000
_reflns_number_gt 18098
_reflns_number_total 27132
_reflns_threshold_expression 'I > 2\s(I)'
_cod_data_source_file c9tc00740g2.cif
_cod_data_source_block I
_cod_database_code 7237757
_shelx_space_group_comment
;
The symmetry employed for this shelxl refinement is uniquely defined
by the following loop, which should always be used as a source of
symmetry information in preference to the above space-group names.
They are only intended as comments.
;
_shelxl_version_number 2014/6

loop_
_space_group_symop_operation_xyz
'x, y, z'
'-x, -y, -z'

loop_
_atom_site_label
_atom_site_type_symbol
_atom_site_fract_x
_atom_site_fract_y
_atom_site_fract_z
_atom_site_U_iso_or_equiv
_atom_site_adp_type
_atom_site_occupancy
_atom_site_site_symmetry_order
_atom_site_calc_flag
_atom_site_refinement_flags_posn
_atom_site_refinement_flags_adp
_atom_site_refinement_flags_occupancy
N1 N 0.0513(13) 0.9744(11) 0.2240(10) 0.051(4) Uiso 1 1 d . . .
C111 C -0.0033(18) 1.0174(15) 0.1830(15) 0.063(6) Uiso 1 1 d . . .
C112 C 0.049(3) 1.041(2) 0.123(2) 0.106(12) Uiso 1 1 d . . .
C113 C -0.018(3) 1.099(2) 0.101(2) 0.108(12) Uiso 1 1 d . . .
C114 C 0.014(5) 1.141(4) 0.053(4) 0.18(2) Uiso 1 1 d . . .
C121 C 0.0676(18) 0.9020(14) 0.1710(14) 0.060(6) Uiso 1 1 d . . .
C122 C -0.010(2) 0.8478(17) 0.1252(17) 0.073(7) Uiso 1 1 d . . .
C123 C 0.017(3) 0.778(2) 0.075(2) 0.108(12) Uiso 1 1 d . . .
C124 C -0.063(3) 0.726(2) 0.025(2) 0.109(12) Uiso 1 1 d . . .
C131 C -0.0122(18) 0.9536(15) 0.2774(15) 0.063(6) Uiso 1 1 d . . .
C132 C 0.028(2) 0.9019(19) 0.3204(19) 0.085(9) Uiso 1 1 d . . .
C133 C -0.031(3) 0.914(2) 0.392(3) 0.115(13) Uiso 1 1 d . . .
C134 C -0.005(3) 0.845(3) 0.424(3) 0.123(14) Uiso 1 1 d . . .
C141 C 0.1401(19) 1.0184(16) 0.2599(15) 0.066(7) Uiso 1 1 d . . .
C142 C 0.1288(17) 1.0945(14) 0.3171(14) 0.058(6) Uiso 1 1 d . . .
C143 C 0.2296(19) 1.1382(16) 0.3502(15) 0.066(7) Uiso 1 1 d . . .
C144 C 0.227(2) 1.213(2) 0.413(2) 0.090(10) Uiso 1 1 d . . .
N2 N 0.2777(14) 0.6731(12) -0.3212(12) 0.060(5) Uiso 1 1 d . . .
C211 C 0.258(2) 0.6901(19) -0.2358(19) 0.085(9) Uiso 1 1 d . . .
C212 C 0.170(3) 0.646(2) -0.220(2) 0.095(10) Uiso 1 1 d . . .
C213 C 0.170(2) 0.6581(16) -0.1396(16) 0.069(7) Uiso 1 1 d . . .
C214 C 0.083(4) 0.620(3) -0.119(3) 0.17(2) Uiso 1 1 d . . .
C221 C 0.208(3) 0.700(2) -0.366(2) 0.094(10) Uiso 1 1 d . . .
C222 C 0.206(4) 0.779(4) -0.331(3) 0.16(2) Uiso 1 1 d . . .
C223 C 0.127(4) 0.806(3) -0.365(3) 0.154(19) Uiso 1 1 d . . .
C224 C 0.131(5) 0.876(4) -0.370(4) 0.18(2) Uiso 1 1 d . . .
C231 C 0.276(3) 0.594(2) -0.356(2) 0.095(10) Uiso 1 1 d . . .
C232 C 0.307(4) 0.574(3) -0.434(3) 0.136(16) Uiso 1 1 d . . .
C233 C 0.293(4) 0.486(3) -0.466(3) 0.148(18) Uiso 1 1 d . . .
C234 C 0.321(3) 0.459(3) -0.542(3) 0.121(14) Uiso 1 1 d . . .
C241 C 0.3738(19) 0.7204(16) -0.3198(16) 0.067(7) Uiso 1 1 d . . .
C242 C 0.453(2) 0.6906(19) -0.2996(19) 0.083(9) Uiso 1 1 d . . .
C243 C 0.547(2) 0.7421(16) -0.2988(16) 0.068(7) Uiso 1 1 d . . .
C244 C 0.627(2) 0.7082(18) -0.2796(18) 0.078(8) Uiso 1 1 d . . .
N3 N 0.2867(12) 0.4829(10) 0.1394(10) 0.044(4) Uiso 1 1 d . . .
C311 C 0.2427(18) 0.4055(15) 0.1460(15) 0.061(6) Uiso 1 1 d . . .
C312 C 0.206(2) 0.4091(16) 0.2194(16) 0.070(7) Uiso 1 1 d . . .
C313 C 0.156(2) 0.3274(19) 0.2132(19) 0.084(9) Uiso 1 1 d . . .
C314 C 0.114(3) 0.329(2) 0.288(2) 0.105(12) Uiso 1 1 d . . .
C321 C 0.3705(15) 0.5170(12) 0.1942(12) 0.049(5) Uiso 1 1 d . . .
C322 C 0.4454(15) 0.4710(13) 0.1914(13) 0.050(5) Uiso 1 1 d . . .
C323 C 0.530(2) 0.5130(17) 0.2386(17) 0.072(7) Uiso 1 1 d . . .
C324 C 0.504(2) 0.533(2) 0.319(2) 0.089(9) Uiso 1 1 d . . .
C331 C 0.3183(17) 0.4644(14) 0.0576(14) 0.057(6) Uiso 1 1 d . . .
C332 C 0.3693(14) 0.5313(12) 0.0398(12) 0.045(5) Uiso 1 1 d . . .
C333 C 0.3771(16) 0.5094(14) -0.0432(13) 0.055(5) Uiso 1 1 d . . .
C334 C 0.2864(19) 0.5032(16) -0.0871(16) 0.068(7) Uiso 1 1 d . . .
C341 C 0.2207(16) 0.5411(13) 0.1556(13) 0.050(5) Uiso 1 1 d . . .
C342 C 0.1330(18) 0.5229(15) 0.1051(15) 0.061(6) Uiso 1 1 d . . .
C343 C 0.065(2) 0.5782(17) 0.1418(17) 0.072(7) Uiso 1 1 d . . .
C344 C -0.014(3) 0.574(3) 0.088(3) 0.125(15) Uiso 1 1 d . . .
N4 N 0.5000 1.0000 0.5000 0.173(6) Uiso 1 2 d DS U P
C411 C 0.481(4) 1.056(2) 0.462(3) 0.173(6) Uiso 1 1 d D U .
C412 C 0.498(4) 1.136(3) 0.514(3) 0.173(6) Uiso 1 1 d D U .
C413 C 0.490(4) 1.217(3) 0.555(3) 0.173(7) Uiso 1 1 d D U .
C414 C 0.488(4) 1.272(3) 0.510(3) 0.173(7) Uiso 1 1 d D U .
C421 C 0.410(4) 0.952(4) 0.458(4) 0.173(6) Uiso 1 1 d . U .
C422 C 0.330(4) 0.974(4) 0.518(4) 0.173(6) Uiso 1 1 d . U .
C423 C 0.297(5) 1.059(4) 0.541(4) 0.173(7) Uiso 1 1 d . U .
C424 C 0.213(5) 1.022(4) 0.497(4) 0.173(7) Uiso 1 1 d . U .
O1 O 0.4238(8) 1.0683(6) 0.0612(6) 0.027(2) Uani 1 1 d . . .
O2 O 0.3887(8) 0.9454(6) -0.0640(7) 0.031(2) Uani 1 1 d . . .
O3 O 0.5552(10) 0.7802(7) -0.1044(7) 0.041(3) Uani 1 1 d . . .
O4 O 0.7097(8) 0.7862(7) -0.0100(7) 0.037(3) Uani 1 1 d . . .
O5 O 0.7675(8) 0.9793(7) 0.1854(7) 0.034(3) Uani 1 1 d . . .
O6 O 0.6495(9) 1.0893(7) 0.2075(7) 0.038(3) Uani 1 1 d . . .
O7 O 0.2934(9) 1.0975(8) 0.1629(8) 0.043(3) Uani 1 1 d . . .
O8 O 0.2219(10) 0.8511(7) -0.0895(8) 0.048(3) Uani 1 1 d . . .
O9 O 0.4188(8) 0.6551(7) -0.1296(7) 0.037(3) Uani 1 1 d . . .
O10 O 0.7072(9) 0.6820(7) 0.0685(7) 0.038(3) Uani 1 1 d . . .
O11 O 0.7699(9) 0.8957(8) 0.2833(8) 0.044(3) Uani 1 1 d . . .
O12 O 0.5541(10) 1.1169(8) 0.3361(7) 0.045(3) Uani 1 1 d . . .
O13 O 0.2769(8) 0.9631(6) 0.0458(7) 0.033(3) Uani 1 1 d . . .
O14 O 0.3886(8) 0.8054(7) -0.0638(7) 0.033(3) Uani 1 1 d . . .
O15 O 0.5574(8) 0.6836(7) -0.0202(7) 0.032(3) Uani 1 1 d . . .
O16 O 0.6948(9) 0.8314(8) 0.1381(8) 0.042(3) Uani 1 1 d . . .
O17 O 0.6493(8) 0.9962(7) 0.2929(6) 0.032(3) Uani 1 1 d . . .
O18 O 0.4646(9) 1.0594(7) 0.1937(7) 0.033(3) Uani 1 1 d . . .
O19 O 0.4414(7) 0.9329(6) 0.0619(6) 0.027(2) Uani 1 1 d . . .
O20 O 0.5408(7) 0.8202(6) 0.0427(6) 0.026(2) Uani 1 1 d . . .
O21 O 0.5773(8) 0.9408(6) 0.1654(6) 0.030(2) Uani 1 1 d . . .
O22 O 0.4285(8) 0.8404(7) 0.1471(7) 0.034(3) Uani 1 1 d . . .
O23 O 0.3202(8) 0.9589(6) 0.1830(6) 0.029(2) Uani 1 1 d . . .
O24 O 0.2757(8) 0.8189(7) 0.0408(8) 0.039(3) Uani 1 1 d . . .
O25 O 0.3805(9) 0.7107(7) 0.0164(7) 0.036(3) Uani 1 1 d . . .
O26 O 0.5485(9) 0.7249(7) 0.1307(7) 0.037(3) Uani 1 1 d . . .
O27 O 0.5841(9) 0.8414(7) 0.2497(7) 0.037(3) Uani 1 1 d . . .
O28 O 0.4586(9) 0.9730(8) 0.2801(7) 0.039(3) Uani 1 1 d . . .
O29 O 0.2594(8) 0.8178(8) 0.1810(7) 0.036(3) Uani 1 1 d . . .
O30 O 0.3658(9) 0.7061(7) 0.1559(7) 0.037(3) Uani 1 1 d . . .
O31 O 0.4049(9) 0.8252(7) 0.2768(7) 0.035(3) Uani 1 1 d . . .
O32 O 0.2776(11) 0.9257(9) 0.3148(8) 0.052(4) Uani 1 1 d . . .
O33 O 0.2041(9) 0.6798(9) 0.0666(8) 0.048(3) Uani 1 1 d . . .
O34 O 0.5003(10) 0.7025(10) 0.2644(11) 0.062(5) Uani 1 1 d . . .
Si1 Si 0.4988(3) 0.8839(2) 0.1038(2) 0.0266(9) Uani 1 1 d . . .
V1 V 0.5000 1.0000 0.0000 0.0264(7) Uani 1 2 d S . P
W1 W 0.35738(5) 1.02763(4) 0.12801(4) 0.03081(16) Uani 1 1 d . . .
W2 W 0.31314(5) 0.87720(4) -0.02354(5) 0.03852(19) Uani 1 1 d . . .
W3 W 0.46153(5) 0.72942(4) -0.05386(4) 0.03720(18) Uani 1 1 d . . .
W4 W 0.64006(7) 0.74629(5) 0.06073(5) 0.0569(3) Uani 1 1 d . . .
W5 W 0.68576(7) 0.90889(5) 0.22694(5) 0.0495(2) Uani 1 1 d . . .
W6 W 0.55428(6) 1.04093(5) 0.25801(5) 0.0502(2) Uani 1 1 d . . .
W7 W 0.34766(6) 0.89841(4) 0.24408(4) 0.03965(19) Uani 1 1 d . . .
W8 W 0.30077(5) 0.74957(5) 0.09369(4) 0.0409(2) Uani 1 1 d . . .
W9 W 0.48095(5) 0.76184(5) 0.21220(6) 0.0460(2) Uani 1 1 d . . .
O1W O 0.7819(10) 0.9343(8) 0.0404(8) 0.046(3) Uiso 1 1 d . . .
Cl11 Cl -0.0323(19) 0.6139(16) 0.5178(15) 0.264(11) Uiso 1 1 d . . .
Cl12 Cl 0.0026(16) 0.5088(13) 0.3532(13) 0.225(9) Uiso 1 1 d . . .
C11 C -0.008(4) 0.649(3) 0.443(3) 0.148(19) Uiso 1 1 d . . .
C12 C -0.021(5) 0.603(4) 0.373(4) 0.18(2) Uiso 1 1 d . . .
Cl21 Cl 0.2518(9) 1.3150(7) 0.6184(7) 0.130(4) Uiso 1 1 d . . .
Cl22 Cl 0.1249(9) 1.2949(7) 0.7562(7) 0.128(4) Uiso 1 1 d . . .
C21 C 0.277(3) 1.266(2) 0.684(2) 0.111(12) Uiso 1 1 d . . .
C22 C 0.250(3) 1.299(2) 0.756(2) 0.105(12) Uiso 1 1 d . . .
Cl31 Cl 0.2502(10) 0.6200(8) 0.3661(8) 0.144(4) Uiso 1 1 d D . .
Cl32 Cl 0.237(2) 0.773(2) 0.460(2) 0.334(16) Uiso 1 1 d D . .
C31 C 0.285(3) 0.7020(19) 0.339(3) 0.134(16) Uiso 1 1 d D . .
C32 C 0.216(4) 0.758(4) 0.363(2) 0.21(3) Uiso 1 1 d D . .

loop_
_atom_site_aniso_label
_atom_site_aniso_U_11
_atom_site_aniso_U_22
_atom_site_aniso_U_33
_atom_site_aniso_U_23
_atom_site_aniso_U_13
_atom_site_aniso_U_12
O1 0.035(6) 0.032(6) 0.018(5) 0.008(4) 0.011(4) 0.009(5)
O2 0.028(6) 0.028(6) 0.034(6) 0.008(5) -0.003(5) 0.001(5)
O3 0.055(8) 0.038(7) 0.033(7) 0.015(6) 0.015(6) 0.002(6)
O4 0.024(6) 0.035(6) 0.050(8) 0.015(6) 0.002(5) -0.003(5)
O5 0.028(6) 0.036(6) 0.039(7) 0.013(5) 0.003(5) 0.001(5)
O6 0.052(8) 0.028(6) 0.031(6) 0.009(5) 0.004(6) -0.001(5)
O7 0.039(7) 0.045(8) 0.056(9) 0.029(7) 0.016(6) 0.015(6)
O8 0.050(8) 0.033(7) 0.056(9) 0.012(6) -0.010(7) 0.000(6)
O9 0.033(6) 0.034(6) 0.043(7) 0.010(6) -0.009(5) 0.012(5)
O10 0.037(7) 0.032(6) 0.039(7) 0.001(5) 0.003(5) 0.006(5)
O11 0.039(7) 0.047(8) 0.050(8) 0.022(7) -0.002(6) 0.003(6)
O12 0.059(9) 0.038(7) 0.032(7) 0.008(6) 0.001(6) -0.002(6)
O13 0.034(6) 0.022(5) 0.041(7) 0.004(5) -0.001(5) 0.007(5)
O14 0.037(6) 0.038(6) 0.033(6) 0.019(5) 0.002(5) 0.017(5)
O15 0.035(6) 0.032(6) 0.031(6) 0.009(5) -0.002(5) 0.009(5)
O16 0.041(7) 0.041(7) 0.047(8) 0.017(6) 0.007(6) 0.009(6)
O17 0.024(5) 0.051(7) 0.020(5) 0.009(5) 0.001(4) 0.005(5)
O18 0.043(7) 0.033(6) 0.031(6) 0.018(5) 0.011(5) 0.010(5)
O19 0.028(5) 0.032(6) 0.024(5) 0.013(5) 0.002(4) 0.003(4)
O20 0.028(5) 0.030(6) 0.025(5) 0.014(5) 0.004(4) 0.008(4)
O21 0.032(6) 0.031(6) 0.031(6) 0.016(5) 0.001(5) 0.009(5)
O22 0.035(6) 0.038(6) 0.034(6) 0.020(5) 0.002(5) 0.005(5)
O23 0.028(5) 0.035(6) 0.028(6) 0.016(5) 0.002(4) 0.005(5)
O24 0.032(6) 0.030(6) 0.055(8) 0.010(6) 0.002(6) 0.016(5)
O25 0.038(7) 0.032(6) 0.041(7) 0.015(5) -0.007(5) 0.007(5)
O26 0.037(7) 0.039(7) 0.035(7) 0.012(6) -0.004(5) 0.008(5)
O27 0.050(7) 0.035(6) 0.032(6) 0.019(5) 0.010(5) 0.009(6)
O28 0.044(7) 0.047(7) 0.030(6) 0.017(6) 0.000(5) 0.011(6)
O29 0.025(6) 0.053(8) 0.035(7) 0.016(6) 0.009(5) 0.014(5)
O30 0.048(7) 0.034(6) 0.033(7) 0.015(5) 0.011(6) 0.006(6)
O31 0.049(7) 0.032(6) 0.029(6) 0.009(5) 0.010(5) 0.017(5)
O32 0.069(10) 0.054(9) 0.050(9) 0.029(7) 0.029(8) 0.027(8)
O33 0.036(7) 0.066(9) 0.044(8) 0.024(7) -0.002(6) -0.001(6)
O34 0.035(7) 0.073(11) 0.101(14) 0.055(10) 0.020(8) 0.014(7)
Si1 0.028(2) 0.024(2) 0.029(2) 0.0085(17) 0.0001(17) 0.0062(17)
V1 0.0273(18) 0.0275(18) 0.0260(19) 0.0095(15) 0.0065(14) 0.0055(15)
W1 0.0334(3) 0.0323(3) 0.0306(3) 0.0124(3) 0.0054(3) 0.0109(3)
W2 0.0362(4) 0.0313(4) 0.0445(4) 0.0051(3) -0.0103(3) 0.0104(3)
W3 0.0359(4) 0.0290(3) 0.0420(4) 0.0025(3) -0.0056(3) 0.0093(3)
W4 0.0669(6) 0.0420(5) 0.0540(5) -0.0046(4) -0.0238(4) 0.0312(4)
W5 0.0583(5) 0.0458(5) 0.0400(4) 0.0016(4) -0.0167(4) 0.0233(4)
W6 0.0546(5) 0.0508(5) 0.0365(4) -0.0056(4) -0.0119(4) 0.0239(4)
W7 0.0548(5) 0.0380(4) 0.0354(4) 0.0194(3) 0.0182(3) 0.0162(3)
W8 0.0381(4) 0.0454(4) 0.0376(4) 0.0175(3) 0.0022(3) -0.0097(3)
W9 0.0339(4) 0.0526(5) 0.0712(6) 0.0451(5) 0.0117(4) 0.0126(3)

loop_
_atom_type_symbol
_atom_type_description
_atom_type_scat_dispersion_real
_atom_type_scat_dispersion_imag
_atom_type_scat_source
C C 0.0033 0.0016 'International Tables Vol C Tables 4.2.6.8 and 6.1.1.4'
N N 0.0061 0.0033 'International Tables Vol C Tables 4.2.6.8 and 6.1.1.4'
O O 0.0106 0.0060 'International Tables Vol C Tables 4.2.6.8 and 6.1.1.4'
Si Si 0.0817 0.0704 'International Tables Vol C Tables 4.2.6.8 and 6.1.1.4'
V V 0.3005 0.5294 'International Tables Vol C Tables 4.2.6.8 and 6.1.1.4'
W W -0.8490 6.8722 'International Tables Vol C Tables 4.2.6.8 and 6.1.1.4'
Cl Cl 0.1484 0.1585 'International Tables Vol C Tables 4.2.6.8 and 6.1.1.4'

loop_
_geom_angle_atom_site_label_1
_geom_angle_atom_site_label_2
_geom_angle_atom_site_label_3
_geom_angle
_geom_angle_site_symmetry_1
_geom_angle_site_symmetry_3
C141 N1 C121 109.4(19) . .
C141 N1 C131 113(2) . .
C121 N1 C131 106.5(19) . .
C141 N1 C111 113.0(19) . .
C121 N1 C111 109.2(19) . .
C131 N1 C111 105.8(18) . .
C112 C111 N1 114(2) . .
C111 C112 C113 102(3) . .
C114 C113 C112 120(4) . .
C122 C121 N1 121(2) . .
C121 C122 C123 114(3) . .
C122 C123 C124 113(3) . .
N1 C131 C132 114(2) . .
C131 C132 C133 104(3) . .
C132 C133 C134 101(3) . .
N1 C141 C142 112(2) . .
C141 C142 C143 108(2) . .
C144 C143 C142 112(2) . .
C231 N2 C221 107(3) . .
C231 N2 C241 113(2) . .
C221 N2 C241 108(2) . .
C231 N2 C211 111(2) . .
C221 N2 C211 113(2) . .
C241 N2 C211 104(2) . .
C212 C211 N2 116(3) . .
C213 C212 C211 109(3) . .
C212 C213 C214 112(3) . .
C222 C221 N2 109(4) . .
C221 C222 C223 111(5) . .
C224 C223 C222 123(6) . .
N2 C231 C232 115(3) . .
C231 C232 C233 108(4) . .
C234 C233 C232 113(5) . .
C242 C241 N2 117(2) . .
C241 C242 C243 113(3) . .
C244 C243 C242 112(2) . .
C321 N3 C341 106.0(16) . .
C321 N3 C311 111.1(17) . .
C341 N3 C311 112.6(17) . .
C321 N3 C331 109.7(16) . .
C341 N3 C331 112.9(16) . .
C311 N3 C331 104.5(17) . .
C312 C311 N3 114(2) . .
C311 C312 C313 107(2) . .
C312 C313 C314 109(3) . .
C322 C321 N3 117.3(18) . .
C323 C322 C321 113(2) . .
C322 C323 C324 107(2) . .
C332 C331 N3 114.2(19) . .
C331 C332 C333 108.2(19) . .
C334 C333 C332 113(2) . .
C342 C341 N3 116.7(19) . .
C341 C342 C343 108(2) . .
C344 C343 C342 111(3) . .
C411 N4 C411 180.00(2) . 2_676
C411 N4 C421 86(3) . .
C411 N4 C421 94(3) 2_676 .
C411 N4 C421 94(3) . 2_676
C411 N4 C421 86(3) 2_676 2_676
C421 N4 C421 179.999(11) . 2_676
N4 C411 C412 111(4) . .
N4 C411 C421 44(2) . 2_676
C412 C411 C421 78(4) . 2_676
C411 C412 C413 164(6) . .
C414 C413 C412 118(5) . .
N4 C421 C422 103(4) . .
N4 C421 C411 41.7(19) . 2_676
C422 C421 C411 97(4) . 2_676
C423 C422 C421 122(5) . .
C424 C423 C422 87(5) . .
W1 O1 V1 114.2(5) . .
W2 O2 V1 113.3(6) . .
W2 O13 W1 122.8(6) . .
W2 O14 W3 150.1(7) . .
W4 O15 W3 117.0(6) . .
W4 O16 W5 150.3(8) . .
W5 O17 W6 117.9(6) . .
W1 O18 W6 151.6(7) . .
Si1 O19 V1 125.3(6) . .
Si1 O19 W2 123.1(6) . .
V1 O19 W2 94.0(4) . .
Si1 O19 W1 121.8(6) . .
V1 O19 W1 93.0(4) . .
W2 O19 W1 90.6(4) . .
Si1 O20 W4 127.8(6) . .
Si1 O20 W3 126.7(6) . .
W4 O20 W3 93.8(4) . .
Si1 O21 W5 127.2(6) . .
Si1 O21 W6 126.5(6) . .
W5 O21 W6 95.1(4) . .
Si1 O22 W7 125.3(7) . .
Si1 O22 W8 125.8(7) . .
W7 O22 W8 92.0(4) . .
Si1 O22 W9 121.1(6) . .
W7 O22 W9 91.6(4) . .
W8 O22 W9 91.3(4) . .
W7 O23 W1 151.7(6) . .
W2 O24 W8 150.3(7) . .
W3 O25 W8 148.5(7) . .
W9 O26 W4 148.8(7) . .
W9 O27 W5 147.0(7) . .
W6 O28 W7 147.1(7) . .
W7 O29 W8 118.8(6) . .
W8 O30 W9 120.0(6) . .
W7 O31 W9 119.8(6) . .
O20 Si1 O22 107.2(6) . .
O20 Si1 O21 113.1(6) . .
O22 Si1 O21 106.8(6) . .
O20 Si1 O19 109.1(6) . .
O22 Si1 O19 109.9(6) . .
O21 Si1 O19 110.6(6) . .
O1 V1 O1 180.0 2_675 .
O1 V1 O2 90.7(5) 2_675 .
O1 V1 O2 89.3(5) . .
O1 V1 O2 89.3(5) 2_675 2_675
O1 V1 O2 90.7(5) . 2_675
O2 V1 O2 180.0 . 2_675
O1 V1 O19 79.3(4) 2_675 2_675
O1 V1 O19 100.7(4) . 2_675
O2 V1 O19 100.9(5) . 2_675
O2 V1 O19 79.1(5) 2_675 2_675
O1 V1 O19 100.7(4) 2_675 .
O1 V1 O19 79.3(4) . .
O2 V1 O19 79.1(5) . .
O2 V1 O19 100.9(5) 2_675 .
O19 V1 O19 180.0(5) 2_675 .
O7 W1 O18 101.9(6) . .
O7 W1 O1 100.0(5) . .
O18 W1 O1 88.3(5) . .
O7 W1 O13 101.4(6) . .
O18 W1 O13 156.7(5) . .
O1 W1 O13 88.2(5) . .
O7 W1 O23 101.4(6) . .
O18 W1 O23 85.6(5) . .
O1 W1 O23 158.5(5) . .
O13 W1 O23 89.3(5) . .
O7 W1 O19 171.3(5) . .
O18 W1 O19 84.0(5) . .
O1 W1 O19 73.5(4) . .
O13 W1 O19 73.0(4) . .
O23 W1 O19 85.4(4) . .
O8 W2 O14 101.2(6) . .
O8 W2 O13 101.6(6) . .
O14 W2 O13 157.2(5) . .
O8 W2 O24 102.5(6) . .
O14 W2 O24 87.4(5) . .
O13 W2 O24 88.4(5) . .
O8 W2 O2 97.8(6) . .
O14 W2 O2 87.5(5) . .
O13 W2 O2 88.6(5) . .
O24 W2 O2 159.6(5) . .
O8 W2 O19 170.0(5) . .
O14 W2 O19 83.7(5) . .
O13 W2 O19 73.6(4) . .
O24 W2 O19 86.3(5) . .
O2 W2 O19 73.6(4) . .
O9 W3 O25 100.6(6) . .
O9 W3 O15 97.6(5) . .
O25 W3 O15 93.4(5) . .
O9 W3 O14 101.2(5) . .
O25 W3 O14 87.5(5) . .
O15 W3 O14 160.6(5) . .
O9 W3 O3 96.5(6) . .
O25 W3 O3 162.3(5) . .
O15 W3 O3 89.0(6) . .
O14 W3 O3 84.6(5) . .
O9 W3 O20 170.3(5) . .
O25 W3 O20 85.0(5) . .
O15 W3 O20 74.0(4) . .
O14 W3 O20 86.8(5) . .
O3 W3 O20 78.8(5) . .
O10 W4 O16 100.7(6) . .
O10 W4 O15 98.7(5) . .
O16 W4 O15 160.5(5) . .
O10 W4 O4 98.5(6) . .
O16 W4 O4 90.0(6) . .
O15 W4 O4 88.0(5) . .
O10 W4 O26 96.0(6) . .
O16 W4 O26 87.4(5) . .
O15 W4 O26 89.8(5) . .
O4 W4 O26 165.4(5) . .
O10 W4 O20 173.7(5) . .
O16 W4 O20 85.4(5) . .
O15 W4 O20 75.2(4) . .
O4 W4 O20 83.0(5) . .
O26 W4 O20 82.5(4) . .
O11 W5 O17 98.2(6) . .
O11 W5 O16 101.6(6) . .
O17 W5 O16 159.9(5) . .
O11 W5 O27 97.4(6) . .
O17 W5 O27 92.3(5) . .
O16 W5 O27 88.6(6) . .
O11 W5 O5 96.2(6) . .
O17 W5 O5 87.5(5) . .
O16 W5 O5 87.0(5) . .
O27 W5 O5 166.4(5) . .
O11 W5 O21 172.3(6) . .
O17 W5 O21 74.2(5) . .
O16 W5 O21 85.9(5) . .
O27 W5 O21 84.6(5) . .
O5 W5 O21 82.2(5) . .
O12 W6 O18 101.4(6) . .
O12 W6 O28 97.8(6) . .
O18 W6 O28 87.1(5) . .
O12 W6 O17 97.9(6) . .
O18 W6 O17 160.6(5) . .
O28 W6 O17 92.6(5) . .
O12 W6 O6 98.2(6) . .
O18 W6 O6 87.0(5) . .
O28 W6 O6 163.8(5) . .
O17 W6 O6 88.0(5) . .
O12 W6 O21 170.3(6) . .
O18 W6 O21 87.8(5) . .
O28 W6 O21 85.4(5) . .
O17 W6 O21 72.8(4) . .
O6 W6 O21 79.3(5) . .
O32 W7 O23 102.1(6) . .
O32 W7 O29 96.8(7) . .
O23 W7 O29 87.6(5) . .
O32 W7 O31 99.2(6) . .
O23 W7 O31 158.7(5) . .
O29 W7 O31 89.8(5) . .
O32 W7 O28 101.2(7) . .
O23 W7 O28 85.8(5) . .
O29 W7 O28 161.8(5) . .
O31 W7 O28 90.1(5) . .
O32 W7 O22 169.8(6) . .
O23 W7 O22 83.9(5) . .
O29 W7 O22 75.0(5) . .
O31 W7 O22 75.0(5) . .
O28 W7 O22 87.4(5) . .
O33 W8 O30 98.4(6) . .
O33 W8 O24 102.2(6) . .
O30 W8 O24 159.4(5) . .
O33 W8 O25 100.2(6) . .
O30 W8 O25 88.8(5) . .
O24 W8 O25 86.3(5) . .
O33 W8 O29 100.7(6) . .
O30 W8 O29 89.2(5) . .
O24 W8 O29 88.2(5) . .
O25 W8 O29 159.1(5) . .
O33 W8 O22 171.5(5) . .
O30 W8 O22 75.2(5) . .
O24 W8 O22 84.5(5) . .
O25 W8 O22 85.3(5) . .
O29 W8 O22 74.0(5) . .
O34 W9 O26 101.4(7) . .
O34 W9 O27 100.3(7) . .
O26 W9 O27 87.2(5) . .
O34 W9 O31 99.2(7) . .
O26 W9 O31 159.4(5) . .
O27 W9 O31 88.2(5) . .
O34 W9 O30 99.9(7) . .
O26 W9 O30 90.7(5) . .
O27 W9 O30 159.7(5) . .
O31 W9 O30 86.7(5) . .
O34 W9 O22 170.2(6) . .
O26 W9 O22 86.1(5) . .
O27 W9 O22 86.2(5) . .
O31 W9 O22 73.6(5) . .
O30 W9 O22 73.5(5) . .
C12 C11 Cl11 121(5) . .
C11 C12 Cl12 120(6) . .
C22 C21 Cl21 114(3) . .
C21 C22 Cl22 112(3) . .
C32 C31 Cl31 110(4) . .
C31 C32 Cl32 96(3) . .

loop_
_geom_bond_atom_site_label_1
_geom_bond_atom_site_label_2
_geom_bond_distance
_geom_bond_site_symmetry_2
N1 C141 1.47(3) .
N1 C121 1.49(3) .
N1 C131 1.50(3) .
N1 C111 1.55(3) .
C111 C112 1.54(5) .
C112 C113 1.69(6) .
C113 C114 1.42(7) .
C121 C122 1.48(4) .
C122 C123 1.50(5) .
C123 C124 1.52(6) .
C131 C132 1.59(4) .
C132 C133 1.61(5) .
C133 C134 1.66(6) .
C141 C142 1.56(4) .
C142 C143 1.60(4) .
C143 C144 1.57(4) .
N2 C231 1.43(4) .
N2 C221 1.54(4) .
N2 C241 1.56(3) .
N2 C211 1.61(4) .
C211 C212 1.53(5) .
C212 C213 1.48(5) .
C213 C214 1.50(6) .
C221 C222 1.45(7) .
C222 C223 1.53(8) .
C223 C224 1.33(8) .
C231 C232 1.54(6) .
C232 C233 1.56(7) .
C233 C234 1.49(7) .
C241 C242 1.45(4) .
C242 C243 1.58(4) .
C243 C244 1.49(4) .
N3 C321 1.52(3) .
N3 C341 1.53(3) .
N3 C311 1.55(3) .
N3 C331 1.60(3) .
C311 C312 1.50(4) .
C312 C313 1.58(4) .
C313 C314 1.58(5) .
C321 C322 1.48(3) .
C322 C323 1.48(4) .
C323 C324 1.55(4) .
C331 C332 1.50(3) .
C332 C333 1.53(3) .
C333 C334 1.52(4) .
C341 C342 1.52(3) .
C342 C343 1.57(4) .
C343 C344 1.49(5) .
N4 C411 1.483(19) .
N4 C411 1.483(19) 2_676
N4 C421 1.55(6) .
N4 C421 1.55(6) 2_676
C411 C412 1.52(2) .
C411 C421 2.22(8) 2_676
C412 C413 1.52(2) .
C413 C414 1.52(2) .
C421 C422 1.68(8) .
C421 C411 2.22(8) 2_676
C422 C423 1.66(8) .
C423 C424 1.42(8) .
O1 W1 1.903(10) .
O1 V1 1.967(11) .
O2 W2 1.928(12) .
O2 V1 1.971(11) .
O3 W3 2.000(12) .
O4 W4 1.979(12) .
O5 W5 2.015(12) .
O6 W6 1.993(12) .
O7 W1 1.707(13) .
O8 W2 1.723(14) .
O9 W3 1.717(13) .
O10 W4 1.694(13) .
O11 W5 1.703(13) .
O12 W6 1.735(14) .
O13 W2 1.915(12) .
O13 W1 1.923(12) .
O14 W2 1.869(12) .
O14 W3 1.943(11) .
O15 W4 1.915(12) .
O15 W3 1.931(11) .
O16 W4 1.888(14) .
O16 W5 1.907(14) .
O17 W5 1.906(12) .
O17 W6 1.920(12) .
O18 W1 1.893(13) .
O18 W6 1.905(12) .
O19 Si1 1.672(11) .
O19 V1 2.090(10) .
O19 W2 2.357(11) .
O19 W1 2.380(11) .
O20 Si1 1.614(12) .
O20 W4 2.228(10) .
O20 W3 2.264(11) .
O21 Si1 1.640(12) .
O21 W5 2.197(11) .
O21 W6 2.245(12) .
O22 Si1 1.626(12) .
O22 W7 2.314(13) .
O22 W8 2.331(12) .
O22 W9 2.374(11) .
O23 W7 1.919(11) .
O23 W1 1.926(11) .
O24 W2 1.919(14) .
O24 W8 1.930(13) .
O25 W3 1.901(13) .
O25 W8 1.952(14) .
O26 W9 1.886(13) .
O26 W4 2.012(13) .
O27 W9 1.927(13) .
O27 W5 1.967(12) .
O28 W6 1.908(13) .
O28 W7 1.954(13) .
O29 W7 1.925(13) .
O29 W8 1.956(12) .
O30 W8 1.923(13) .
O30 W9 1.960(13) .
O31 W7 1.942(12) .
O31 W9 1.945(12) .
O32 W7 1.728(14) .
O33 W8 1.744(14) .
O34 W9 1.743(15) .
V1 O1 1.967(11) 2_675
V1 O2 1.971(11) 2_675
V1 O19 2.090(10) 2_675
Cl11 C11 1.77(6) .
Cl12 C12 1.78(7) .
C11 C12 1.35(8) .
Cl21 C21 1.81(4) .
Cl22 C22 1.82(4) .
C21 C22 1.43(5) .
Cl31 C31 1.778(19) .
Cl32 C32 1.79(2) .
C31 C32 1.54(2) .

loop_
_geom_torsion_atom_site_label_1
_geom_torsion_atom_site_label_2
_geom_torsion_atom_site_label_3
_geom_torsion_atom_site_label_4
_geom_torsion
_geom_torsion_site_symmetry_1
_geom_torsion_site_symmetry_4
C141 N1 C111 C112 58(3) . .
C121 N1 C111 C112 -64(3) . .
C131 N1 C111 C112 -178(2) . .
N1 C111 C112 C113 -170(2) . .
C111 C112 C113 C114 172(4) . .
C141 N1 C121 C122 -178(2) . .
C131 N1 C121 C122 60(3) . .
C111 N1 C121 C122 -54(3) . .
N1 C121 C122 C123 -180(3) . .
C121 C122 C123 C124 -176(3) . .
C141 N1 C131 C132 -61(3) . .
C121 N1 C131 C132 58(3) . .
C111 N1 C131 C132 175(2) . .
N1 C131 C132 C133 160(2) . .
C131 C132 C133 C134 168(3) . .
C121 N1 C141 C142 -179(2) . .
C131 N1 C141 C142 -61(3) . .
C111 N1 C141 C142 59(3) . .
N1 C141 C142 C143 -178(2) . .
C141 C142 C143 C144 -176(2) . .
C231 N2 C211 C212 -54(4) . .
C221 N2 C211 C212 67(3) . .
C241 N2 C211 C212 -176(3) . .
N2 C211 C212 C213 170(3) . .
C211 C212 C213 C214 177(3) . .
C231 N2 C221 C222 179(4) . .
C241 N2 C221 C222 -59(4) . .
C211 N2 C221 C222 55(4) . .
N2 C221 C222 C223 -170(4) . .
C221 C222 C223 C224 -148(6) . .
C221 N2 C231 C232 64(4) . .
C241 N2 C231 C232 -55(4) . .
C211 N2 C231 C232 -172(3) . .
N2 C231 C232 C233 -175(4) . .
C231 C232 C233 C234 180(4) . .
C231 N2 C241 C242 -44(4) . .
C221 N2 C241 C242 -163(3) . .
C211 N2 C241 C242 76(3) . .
N2 C241 C242 C243 -179(2) . .
C241 C242 C243 C244 -178(3) . .
C321 N3 C311 C312 62(3) . .
C341 N3 C311 C312 -56(3) . .
C331 N3 C311 C312 -179(2) . .
N3 C311 C312 C313 174(2) . .
C311 C312 C313 C314 -178(3) . .
C341 N3 C321 C322 178.9(19) . .
C311 N3 C321 C322 56(2) . .
C331 N3 C321 C322 -59(2) . .
N3 C321 C322 C323 171(2) . .
C321 C322 C323 C324 64(3) . .
C321 N3 C331 C332 -57(2) . .
C341 N3 C331 C332 61(2) . .
C311 N3 C331 C332 -176.2(19) . .
N3 C331 C332 C333 -168.4(18) . .
C331 C332 C333 C334 73(2) . .
C321 N3 C341 C342 176.4(19) . .
C311 N3 C341 C342 -62(3) . .
C331 N3 C341 C342 56(2) . .
N3 C341 C342 C343 166(2) . .
C341 C342 C343 C344 168(3) . .
C421 N4 C411 C412 136(5) . .
C421 N4 C411 C412 -44(5) 2_676 .
C421 N4 C411 C421 180.000(13) . 2_676
N4 C411 C412 C413 -139(20) . .
C421 C411 C412 C413 -169(21) 2_676 .
C411 C412 C413 C414 -57(24) . .
C411 N4 C421 C422 -95(4) . .
C411 N4 C421 C422 85(4) 2_676 .
C411 N4 C421 C411 180.001(13) . 2_676
N4 C421 C422 C423 70(6) . .
C411 C421 C422 C423 112(5) 2_676 .
C421 C422 C423 C424 107(6) . .
W4 O20 Si1 O22 -70.2(9) . .
W3 O20 Si1 O22 63.0(8) . .
W4 O20 Si1 O21 47.3(9) . .
W3 O20 Si1 O21 -179.5(6) . .
W4 O20 Si1 O19 170.8(6) . .
W3 O20 Si1 O19 -56.0(8) . .
W7 O22 Si1 O20 178.2(7) . .
W8 O22 Si1 O20 -57.6(9) . .
W9 O22 Si1 O20 60.2(8) . .
W7 O22 Si1 O21 56.6(9) . .
W8 O22 Si1 O21 -179.2(7) . .
W9 O22 Si1 O21 -61.3(9) . .
W7 O22 Si1 O19 -63.4(9) . .
W8 O22 Si1 O19 60.8(9) . .
W9 O22 Si1 O19 178.7(6) . .
W5 O21 Si1 O20 -48.4(10) . .
W6 O21 Si1 O20 177.1(6) . .
W5 O21 Si1 O22 69.3(9) . .
W6 O21 Si1 O22 -65.2(9) . .
W5 O21 Si1 O19 -171.1(7) . .
W6 O21 Si1 O19 54.4(9) . .
V1 O19 Si1 O20 -63.6(9) . .
W2 O19 Si1 O20 60.6(8) . .
W1 O19 Si1 O20 175.4(6) . .
V1 O19 Si1 O22 179.1(7) . .
W2 O19 Si1 O22 -56.7(9) . .
W1 O19 Si1 O22 58.1(8) . .
V1 O19 Si1 O21 61.4(9) . .
W2 O19 Si1 O21 -174.4(6) . .
W1 O19 Si1 O21 -59.6(8) . .
W6 O18 W1 O7 129.3(14) . .
W6 O18 W1 O1 -130.8(15) . .
W6 O18 W1 O13 -49(2) . .
W6 O18 W1 O23 28.6(14) . .
W6 O18 W1 O19 -57.2(14) . .
W3 O14 W2 O8 -130.0(15) . .
W3 O14 W2 O13 52(2) . .
W3 O14 W2 O24 -27.7(15) . .
W3 O14 W2 O2 132.6(15) . .
W3 O14 W2 O19 58.8(14) . .
W5 O16 W4 O10 -122.5(15) . .
W5 O16 W4 O15 55(3) . .
W5 O16 W4 O4 138.8(15) . .
W5 O16 W4 O26 -26.9(15) . .
W5 O16 W4 O20 55.8(15) . .
W4 O26 W9 O34 -132.6(13) . .
W4 O26 W9 O27 -32.6(13) . .
W4 O26 W9 O31 45(2) . .
W4 O26 W9 O30 127.2(13) . .
W4 O26 W9 O22 53.8(13) . .
Cl11 C11 C12 Cl12 -37(8) . .
Cl21 C21 C22 Cl22 64(4) . .
Cl31 C31 C32 Cl32 63(4) . .
